data_4337361
loop_
_publ_author_name
'De Sio, St\'ephanie M'
'Wilson, Richard E.'

_publ_section_title
;
 Structural and spectroscopic studies of fluoroprotactinates.
;
_journal_issue 3
_journal_name_full 'Inorganic chemistry'
_journal_page_first 1750
_journal_page_last 1755
_journal_paper_doi 10.1021/ic402877a
_journal_volume 53
_journal_year 2014
_chemical_formula_moiety 'F7 Pa, 2(K)'
_chemical_formula_sum 'F7 K2 Pa'
_chemical_formula_weight 442.20
_chemical_melting_point ?
_chemical_name_common 'dipotassium heptafluoroprotactinate(V)'
_space_group_IT_number 15
_symmetry_cell_setting monoclinic
_symmetry_Int_Tables_number 15
_symmetry_space_group_name_Hall '-C 2yc'
_symmetry_space_group_name_H-M 'C 1 2/c 1'
_atom_sites_solution_primary direct
_atom_sites_solution_secondary difmap
_audit_creation_method SHELXL-97
_cell_angle_alpha 90.00
_cell_angle_beta 125.087(3)
_cell_angle_gamma 90.00
_cell_formula_units_Z 4
_cell_length_a 13.675(4)
_cell_length_b 6.6903(19)
_cell_length_c 8.096(2)
_cell_measurement_reflns_used 3870
_cell_measurement_temperature 100(2)
_cell_measurement_theta_max 30.42
_cell_measurement_theta_min 3.55
_cell_volume 606.1(3)
_computing_structure_refinement 'SHELXL-97 (Sheldrick, 2008)'
_computing_structure_solution 'SHELXS-97 (Sheldrick, 2008)'
_diffrn_ambient_temperature 100(2)
_diffrn_measured_fraction_theta_full 1.000
_diffrn_measured_fraction_theta_max 0.956
_diffrn_measurement_device_type 'BRUKER APEX II'
_diffrn_measurement_method '0.5 deg w/ scans'
_diffrn_radiation_monochromator graphite
_diffrn_radiation_source 'fine-focus sealed tube'
_diffrn_radiation_type MoK\a
_diffrn_radiation_wavelength 0.71073
_diffrn_reflns_av_R_equivalents 0.0378
_diffrn_reflns_av_sigmaI/netI 0.0284
_diffrn_reflns_limit_h_max 18
_diffrn_reflns_limit_h_min -18
_diffrn_reflns_limit_k_max 9
_diffrn_reflns_limit_k_min -9
_diffrn_reflns_limit_l_max 11
_diffrn_reflns_limit_l_min -11
_diffrn_reflns_number 3870
_diffrn_reflns_theta_full 25.00
_diffrn_reflns_theta_max 30.42
_diffrn_reflns_theta_min 3.55
_exptl_absorpt_coefficient_mu 27.164
_exptl_absorpt_correction_T_max 0.1541
_exptl_absorpt_correction_T_min 0.0844
_exptl_absorpt_correction_type multi-scan
_exptl_absorpt_process_details SADABS
_exptl_crystal_colour colorless
_exptl_crystal_density_diffrn 4.846
_exptl_crystal_density_method 'not measured'
_exptl_crystal_description block
_exptl_crystal_F_000 768
_exptl_crystal_size_max 0.18
_exptl_crystal_size_mid 0.17
_exptl_crystal_size_min 0.11
_refine_diff_density_max 2.557
_refine_diff_density_min -3.907
_refine_diff_density_rms 0.334
_refine_ls_extinction_method none
_refine_ls_goodness_of_fit_ref 1.161
_refine_ls_matrix_type full
_refine_ls_number_parameters 47
_refine_ls_number_reflns 878
_refine_ls_number_restraints 0
_refine_ls_restrained_S_all 1.161
_refine_ls_R_factor_all 0.0201
_refine_ls_R_factor_gt 0.0200
_refine_ls_shift/su_max 0.000
_refine_ls_shift/su_mean 0.000
_refine_ls_structure_factor_coef Fsqd
_refine_ls_weighting_details 'calc w=1/[\s^2^(Fo^2^)+(0.0241P)^2^+5.4157P] where P=(Fo^2^+2Fc^2^)/3'
_refine_ls_weighting_scheme calc
_refine_ls_wR_factor_gt 0.0498
_refine_ls_wR_factor_ref 0.0499
_reflns_number_gt 875
_reflns_number_total 878
_reflns_threshold_expression >2sigma(I)
_cod_data_source_file ic402877a_si_001.cif
_cod_data_source_block K2PaF7
_cod_depositor_comments
;
The following automatic conversions were performed:

'_chemical_melting_point' value 'not measured' was changed to '?' -
the value is undefined or not given.

Automatic conversion script
Id: cif_fix_values 2281 2013-09-26 08:29:07Z andrius 
;
_cod_original_sg_symbol_H-M 'C 2/c'
_cod_database_code 4337361

loop_
_symmetry_equiv_pos_as_xyz
'x, y, z'
'-x, y, -z+1/2'
'x+1/2, y+1/2, z'
'-x+1/2, y+1/2, -z+1/2'
'-x, -y, -z'
'x, -y, z-1/2'
'-x+1/2, -y+1/2, -z'
'x+1/2, -y+1/2, z-1/2'

loop_
_atom_site_label
_atom_site_type_symbol
_atom_site_fract_x
_atom_site_fract_y
_atom_site_fract_z
_atom_site_U_iso_or_equiv
_atom_site_adp_type
_atom_site_occupancy
_atom_site_symmetry_multiplicity
_atom_site_calc_flag
_atom_site_refinement_flags
Pa1 Pa 0.0000 0.02158(3) 0.7500 0.00194(9) Uani 1 2 d S
K1 K -0.17428(10) 0.50725(13) 0.75652(17) 0.0071(2) Uani 1 1 d .
F1 F 0.0757(2) 0.1345(4) 1.0687(4) 0.0076(5) Uani 1 1 d .
F2 F -0.1141(2) -0.2244(4) 0.5649(4) 0.0080(5) Uani 1 1 d .
F3 F 0.1774(2) 0.1159(4) 0.8551(4) 0.0079(5) Uani 1 1 d .
F4 F 0.0000 0.3485(6) 0.7500 0.0091(7) Uani 1 2 d S

loop_
_atom_site_aniso_label
_atom_site_aniso_U_11
_atom_site_aniso_U_22
_atom_site_aniso_U_33
_atom_site_aniso_U_23
_atom_site_aniso_U_13
_atom_site_aniso_U_12
Pa1 0.00129(12) 0.00187(12) 0.00307(12) 0.000 0.00149(9) 0.000
K1 0.0068(5) 0.0054(4) 0.0105(5) -0.0007(3) 0.0059(4) 0.0000(3)
F1 0.0081(11) 0.0073(11) 0.0088(11) -0.0027(9) 0.0057(10) -0.0041(9)
F2 0.0087(11) 0.0065(12) 0.0092(11) -0.0020(9) 0.0054(10) -0.0024(9)
F3 0.0040(11) 0.0091(12) 0.0110(11) -0.0002(9) 0.0045(9) -0.0001(9)
F4 0.0066(16) 0.0046(16) 0.0176(17) 0.000 0.0078(14) 0.000

loop_
_atom_type_symbol
_atom_type_description
_atom_type_scat_dispersion_real
_atom_type_scat_dispersion_imag
_atom_type_scat_source
F F 0.0171 0.0103 'International Tables Vol C Tables 4.2.6.8 and 6.1.1.4'
K K 0.2009 0.2494 'International Tables Vol C Tables 4.2.6.8 and 6.1.1.4'
Pa Pa -8.0334 9.2807 'International Tables Vol C Tables 4.2.6.8 and 6.1.1.4'

loop_
_geom_angle_atom_site_label_1
_geom_angle_atom_site_label_2
_geom_angle_atom_site_label_3
_geom_angle
_geom_angle_site_symmetry_1
_geom_angle_site_symmetry_3
F3 Pa1 F3 145.91(15) 2_556 .
F3 Pa1 F2 75.50(10) 2_556 .
F3 Pa1 F2 134.06(10) . .
F3 Pa1 F2 134.06(10) 2_556 2_556
F3 Pa1 F2 75.50(10) . 2_556
F2 Pa1 F2 81.24(14) . 2_556
F3 Pa1 F4 72.95(7) 2_556 .
F3 Pa1 F4 72.95(7) . .
F2 Pa1 F4 139.38(7) . .
F2 Pa1 F4 139.38(7) 2_556 .
F3 Pa1 F1 77.34(9) 2_556 2_556
F3 Pa1 F1 91.45(9) . 2_556
F2 Pa1 F1 77.98(10) . 2_556
F2 Pa1 F1 135.22(9) 2_556 2_556
F4 Pa1 F1 70.71(7) . 2_556
F3 Pa1 F1 91.46(9) 2_556 .
F3 Pa1 F1 77.34(9) . .
F2 Pa1 F1 135.22(9) . .
F2 Pa1 F1 77.98(10) 2_556 .
F4 Pa1 F1 70.71(7) . .
F1 Pa1 F1 141.42(14) 2_556 .
F3 Pa1 F1 130.77(9) 2_556 6
F3 Pa1 F1 66.15(9) . 6
F2 Pa1 F1 69.39(9) . 6
F2 Pa1 F1 73.03(9) 2_556 6
F4 Pa1 F1 115.09(6) . 6
F1 Pa1 F1 62.62(11) 2_556 6
F1 Pa1 F1 137.74(12) . 6
F3 Pa1 F1 66.15(9) 2_556 5_557
F3 Pa1 F1 130.77(9) . 5_557
F2 Pa1 F1 73.03(9) . 5_557
F2 Pa1 F1 69.39(9) 2_556 5_557
F4 Pa1 F1 115.09(6) . 5_557
F1 Pa1 F1 137.74(12) 2_556 5_557
F1 Pa1 F1 62.62(11) . 5_557
F1 Pa1 F1 129.81(13) 6 5_557
F3 Pa1 Pa1 105.82(7) 2_556 5_556
F3 Pa1 Pa1 76.64(7) . 5_556
F2 Pa1 Pa1 70.68(7) . 5_556
F2 Pa1 Pa1 102.88(7) 2_556 5_556
F4 Pa1 Pa1 94.080(6) . 5_556
F1 Pa1 Pa1 32.60(7) 2_556 5_556
F1 Pa1 Pa1 152.81(6) . 5_556
F1 Pa1 Pa1 30.02(6) 6 5_556
F1 Pa1 Pa1 143.66(6) 5_557 5_556
F3 Pa1 Pa1 76.65(7) 2_556 5_557
F3 Pa1 Pa1 105.83(7) . 5_557
F2 Pa1 Pa1 102.88(7) . 5_557
F2 Pa1 Pa1 70.68(7) 2_556 5_557
F4 Pa1 Pa1 94.080(6) . 5_557
F1 Pa1 Pa1 152.81(6) 2_556 5_557
F1 Pa1 Pa1 32.60(7) . 5_557
F1 Pa1 Pa1 143.66(6) 6 5_557
F1 Pa1 Pa1 30.02(6) 5_557 5_557
Pa1 Pa1 Pa1 171.840(11) 5_556 5_557
Pa1 F1 Pa1 117.38(11) . 5_557

loop_
_geom_bond_atom_site_label_1
_geom_bond_atom_site_label_2
_geom_bond_distance
_geom_bond_site_symmetry_2
Pa1 F3 2.153(3) 2_556
Pa1 F3 2.153(3) .
Pa1 F2 2.168(3) .
Pa1 F2 2.168(3) 2_556
Pa1 F4 2.187(4) .
Pa1 F1 2.287(3) 2_556
Pa1 F1 2.287(3) .
Pa1 F1 2.462(3) 6
Pa1 F1 2.462(3) 5_557
Pa1 Pa1 4.0583(11) 5_556
Pa1 Pa1 4.0583(12) 5_557
F1 Pa1 2.462(3) 5_557
